data_7224062
loop_
_publ_author_name
'Du, Ding'
'Lu, Tao'
'Xu, Junyu'
'Zhang, Weiguo'
'Liu, Yishan'
'Liu, Ming'
'Zhu, Suzhen'
'Hua, Xi'
'Chen, Siyi'

_publ_section_title
;
 Formal [3+3] Annulation of Isatin-derived 2-Bromoenals with 1,
 3-Dicarbonyl Compounds Enabled by Lewis Acid/N-Heterocyclic Carbene
 Cooperative Catalysis
;
_journal_name_full 'RSC Adv.'
_journal_paper_doi 10.1039/C5RA27848A
_journal_year 2016
_chemical_formula_sum 'C17 H11 Br2 N O2'
_chemical_formula_weight 421.09
_chemical_name_systematic
; 
 ? 
;
_space_group_IT_number 2
_symmetry_cell_setting triclinic
_symmetry_space_group_name_Hall '-P 1'
_symmetry_space_group_name_H-M 'P -1'
_atom_sites_solution_hydrogens geom
_atom_sites_solution_primary direct
_atom_sites_solution_secondary difmap
_audit_creation_method SHELXL-97
_audit_update_record
;
2015-11-11 deposited with the CCDC.
2016-01-27 downloaded from the CCDC.
;
_cell_angle_alpha 93.78(3)
_cell_angle_beta 98.83(3)
_cell_angle_gamma 107.13(3)
_cell_formula_units_Z 2
_cell_length_a 8.7580(18)
_cell_length_b 9.0190(18)
_cell_length_c 10.089(2)
_cell_measurement_reflns_used 25
_cell_measurement_temperature 293(2)
_cell_measurement_theta_max 13
_cell_measurement_theta_min 9
_cell_volume 747.3(3)
_computing_structure_refinement 'SHELXL-97 (Sheldrick, 1997)'
_computing_structure_solution 'SHELXS-97 (Sheldrick, 1990)'
_diffrn_ambient_temperature 293(2)
_diffrn_measured_fraction_theta_full 0.998
_diffrn_measured_fraction_theta_max 0.998
_diffrn_measurement_device_type 'Nonius CAD4'
_diffrn_measurement_method \w/2\q
_diffrn_radiation_monochromator graphite
_diffrn_radiation_source 'fine-focus sealed tube'
_diffrn_radiation_type MoK\a
_diffrn_radiation_wavelength 0.71073
_diffrn_reflns_av_R_equivalents 0.0616
_diffrn_reflns_av_sigmaI/netI 0.1283
_diffrn_reflns_limit_h_max 10
_diffrn_reflns_limit_h_min 0
_diffrn_reflns_limit_k_max 10
_diffrn_reflns_limit_k_min -10
_diffrn_reflns_limit_l_max 12
_diffrn_reflns_limit_l_min -12
_diffrn_reflns_number 2927
_diffrn_reflns_theta_full 25.37
_diffrn_reflns_theta_max 25.37
_diffrn_reflns_theta_min 2.38
_diffrn_standards_decay_% 1
_diffrn_standards_interval_count 200
_diffrn_standards_interval_time 2h
_diffrn_standards_number 3
_exptl_absorpt_coefficient_mu 5.429
_exptl_absorpt_correction_T_max 0.6128
_exptl_absorpt_correction_T_min 0.4098
_exptl_absorpt_correction_type psi-scan
_exptl_crystal_density_diffrn 1.871
_exptl_crystal_density_method 'not measured'
_exptl_crystal_F_000 412
_exptl_crystal_size_max 0.20
_exptl_crystal_size_mid 0.10
_exptl_crystal_size_min 0.10
_refine_diff_density_max 0.724
_refine_diff_density_min -0.977
_refine_diff_density_rms 0.143
_refine_ls_extinction_method none
_refine_ls_goodness_of_fit_ref 1.006
_refine_ls_hydrogen_treatment constr
_refine_ls_matrix_type full
_refine_ls_number_parameters 193
_refine_ls_number_reflns 2738
_refine_ls_number_restraints 0
_refine_ls_restrained_S_all 1.006
_refine_ls_R_factor_all 0.1576
_refine_ls_R_factor_gt 0.0772
_refine_ls_shift/su_max 0.000
_refine_ls_shift/su_mean 0.000
_refine_ls_structure_factor_coef Fsqd
_refine_ls_weighting_details 'calc w=1/[\s^2^(Fo^2^)+(0.0750P)^2^+0.0000P] where P=(Fo^2^+2Fc^2^)/3'
_refine_ls_weighting_scheme calc
_refine_ls_wR_factor_gt 0.1465
_refine_ls_wR_factor_ref 0.1726
_reflns_number_gt 1445
_reflns_number_total 2738
_reflns_threshold_expression >2sigma(I)
_cod_data_source_file c5ra27848a2.cif
_cod_data_source_block x
_cod_depositor_comments
;
The following automatic conversions were performed:

'_symmetry_cell_setting' value 'Triclinic' changed to 'triclinic'
according to
/usr/data/users/saulius/crontab/automatic-downloads/rss-feeds/RSC/lib/dictionaries/cif_core.dic
dictionary named 'cif_core.dic' version 2.4.2 from 2011-04-26.

Automatic conversion script
Id: cif_fix_values 4268 2015-11-12 08:31:59Z antanas 
;
_cod_original_sg_symbol_H-M P-1
_cod_database_code 7224062

loop_
_symmetry_equiv_pos_as_xyz
'x, y, z'
'-x, -y, -z'

loop_
_atom_site_label
_atom_site_type_symbol
_atom_site_fract_x
_atom_site_fract_y
_atom_site_fract_z
_atom_site_U_iso_or_equiv
_atom_site_adp_type
_atom_site_occupancy
_atom_site_symmetry_multiplicity
_atom_site_calc_flag
_atom_site_refinement_flags
N N 0.4079(9) 0.1576(9) 0.3291(7) 0.0348(19) Uani 1 1 d .
Br1 Br 0.97404(13) 0.74526(12) 0.38823(10) 0.0486(4) Uani 1 1 d .
O1 O 0.4698(9) 0.1762(9) 0.8844(6) 0.061(2) Uani 1 1 d .
C1 C 0.5328(10) 0.2992(9) 0.3260(8) 0.024 Uani 1 1 d .
Br2 Br 0.71933(15) 0.42815(15) 0.79312(12) 0.0680(5) Uani 1 1 d .
O2 O 0.3062(7) 0.0128(8) 0.4909(6) 0.0461(18) Uani 1 1 d .
C2 C 0.5752(10) 0.3645(11) 0.2160(8) 0.034(2) Uani 1 1 d .
H2A H 0.5196 0.3191 0.1299 0.040 Uiso 1 1 calc R
C3 C 0.7070(11) 0.5042(11) 0.2349(9) 0.041(3) Uani 1 1 d .
H3A H 0.7363 0.5547 0.1609 0.049 Uiso 1 1 calc R
C4 C 0.7900(11) 0.5641(10) 0.3606(10) 0.034(2) Uani 1 1 d .
C5 C 0.7441(10) 0.4934(11) 0.4728(8) 0.034(2) Uani 1 1 d .
H5A H 0.8023 0.5361 0.5587 0.041 Uiso 1 1 calc R
C6 C 0.6128(9) 0.3606(10) 0.4568(8) 0.026(2) Uani 1 1 d .
C7 C 0.5340(9) 0.2599(10) 0.5512(8) 0.029(2) Uani 1 1 d .
C8 C 0.4007(11) 0.1239(11) 0.4576(9) 0.038(2) Uani 1 1 d .
C9 C 0.5557(10) 0.2718(10) 0.6859(8) 0.029(2) Uani 1 1 d .
C10 C 0.4445(12) 0.1658(12) 0.7654(11) 0.044(3) Uani 1 1 d .
H10A H 0.3524 0.0893 0.7182 0.053 Uiso 1 1 calc R
C11 C 0.2877(11) 0.0645(11) 0.2096(8) 0.038(3) Uani 1 1 d .
H11A H 0.3426 0.0592 0.1338 0.046 Uiso 1 1 calc R
H11B H 0.2410 -0.0412 0.2301 0.046 Uiso 1 1 calc R
C12 C 0.1559(10) 0.1343(10) 0.1718(9) 0.034(2) Uani 1 1 d .
C13 C 0.0515(11) 0.1443(11) 0.2502(9) 0.038(2) Uani 1 1 d .
H13A H 0.0648 0.1107 0.3351 0.046 Uiso 1 1 calc R
C14 C -0.0754(11) 0.2013(12) 0.2140(9) 0.041(3) Uani 1 1 d .
H14A H -0.1480 0.2037 0.2719 0.050 Uiso 1 1 calc R
C15 C -0.0933(12) 0.2564(12) 0.0867(10) 0.042(3) Uani 1 1 d .
H15A H -0.1749 0.3008 0.0607 0.050 Uiso 1 1 calc R
C16 C 0.0092(12) 0.2438(11) 0.0037(9) 0.038(2) Uani 1 1 d .
H16A H -0.0046 0.2760 -0.0818 0.046 Uiso 1 1 calc R
C17 C 0.1303(12) 0.1860(11) 0.0418(9) 0.039(2) Uani 1 1 d .
H17A H 0.1999 0.1791 -0.0177 0.047 Uiso 1 1 calc R

loop_
_atom_site_aniso_label
_atom_site_aniso_U_11
_atom_site_aniso_U_22
_atom_site_aniso_U_33
_atom_site_aniso_U_23
_atom_site_aniso_U_13
_atom_site_aniso_U_12
N 0.032(4) 0.046(5) 0.022(4) 0.000(3) 0.001(3) 0.007(4)
Br1 0.0552(7) 0.0412(6) 0.0404(6) 0.0048(5) 0.0219(5) -0.0056(5)
O1 0.069(5) 0.083(6) 0.026(4) 0.013(4) 0.017(4) 0.007(4)
C1 0.024 0.024 0.024 0.003 0.004 0.008
Br2 0.0716(9) 0.0673(9) 0.0518(8) 0.0041(6) 0.0040(6) 0.0057(7)
O2 0.032(4) 0.048(4) 0.043(4) 0.004(3) 0.001(3) -0.008(3)
C2 0.034(5) 0.051(6) 0.014(4) 0.001(4) 0.005(4) 0.011(5)
C3 0.045(6) 0.045(6) 0.030(5) 0.006(5) 0.005(5) 0.008(5)
C4 0.037(6) 0.018(5) 0.050(6) 0.013(4) 0.014(5) 0.009(4)
C5 0.032(5) 0.048(6) 0.021(5) 0.005(4) -0.001(4) 0.013(5)
C6 0.020(5) 0.038(5) 0.021(4) 0.009(4) -0.003(4) 0.012(4)
C7 0.018(5) 0.036(5) 0.032(5) 0.008(4) 0.006(4) 0.006(4)
C8 0.027(5) 0.036(6) 0.040(6) 0.007(5) -0.005(4) -0.003(5)
C9 0.027(5) 0.033(5) 0.030(5) 0.014(4) 0.008(4) 0.008(4)
C10 0.041(6) 0.040(6) 0.051(7) -0.010(5) 0.011(5) 0.015(5)
C11 0.033(5) 0.041(6) 0.025(5) -0.003(4) -0.009(4) -0.002(5)
C12 0.021(5) 0.031(5) 0.040(6) -0.011(4) -0.002(4) 0.000(4)
C13 0.042(6) 0.046(6) 0.030(5) 0.010(4) 0.006(5) 0.020(5)
C14 0.038(6) 0.068(7) 0.028(5) 0.005(5) 0.019(5) 0.025(6)
C15 0.037(6) 0.051(7) 0.041(6) -0.011(5) -0.008(5) 0.029(5)
C16 0.047(6) 0.048(6) 0.019(5) 0.004(4) -0.005(5) 0.019(5)
C17 0.043(6) 0.039(6) 0.024(5) 0.003(4) -0.004(4) 0.000(5)

loop_
_atom_type_symbol
_atom_type_description
_atom_type_scat_dispersion_real
_atom_type_scat_dispersion_imag
_atom_type_scat_source
C C 0.0033 0.0016 'International Tables Vol C Tables 4.2.6.8 and 6.1.1.4'
H H 0.0000 0.0000 'International Tables Vol C Tables 4.2.6.8 and 6.1.1.4'
N N 0.0061 0.0033 'International Tables Vol C Tables 4.2.6.8 and 6.1.1.4'
O O 0.0106 0.0060 'International Tables Vol C Tables 4.2.6.8 and 6.1.1.4'
Br Br -0.2901 2.4595 'International Tables Vol C Tables 4.2.6.8 and 6.1.1.4'

loop_
_geom_angle_atom_site_label_1
_geom_angle_atom_site_label_2
_geom_angle_atom_site_label_3
_geom_angle
C8 N C1 111.4(7)
C8 N C11 123.1(7)
C1 N C11 125.2(7)
C2 C1 C6 123.4(8)
C2 C1 N 126.9(7)
C6 C1 N 109.6(7)
C1 C2 C3 118.0(8)
C1 C2 H2A 121.0
C3 C2 H2A 121.0
C4 C3 C2 119.8(9)
C4 C3 H3A 120.1
C2 C3 H3A 120.1
C3 C4 C5 120.9(8)
C3 C4 Br1 120.8(7)
C5 C4 Br1 118.3(7)
C6 C5 C4 120.1(7)
C6 C5 H5A 119.9
C4 C5 H5A 119.9
C5 C6 C1 117.6(8)
C5 C6 C7 133.7(7)
C1 C6 C7 108.6(7)
C9 C7 C6 132.7(8)
C9 C7 C8 123.4(8)
C6 C7 C8 103.9(7)
O2 C8 N 126.0(8)
O2 C8 C7 127.6(8)
N C8 C7 106.4(7)
C7 C9 C10 124.5(8)
C7 C9 Br2 122.3(6)
C10 C9 Br2 113.1(6)
O1 C10 C9 122.9(9)
O1 C10 H10A 118.6
C9 C10 H10A 118.6
C12 C11 N 111.5(8)
C12 C11 H11A 109.3
N C11 H11A 109.3
C12 C11 H11B 109.3
N C11 H11B 109.3
H11A C11 H11B 108.0
C13 C12 C17 116.3(9)
C13 C12 C11 123.1(9)
C17 C12 C11 120.5(9)
C12 C13 C14 123.8(9)
C12 C13 H13A 118.1
C14 C13 H13A 118.1
C13 C14 C15 118.2(8)
C13 C14 H14A 120.9
C15 C14 H14A 120.9
C16 C15 C14 119.0(9)
C16 C15 H15A 120.5
C14 C15 H15A 120.5
C17 C16 C15 121.1(9)
C17 C16 H16A 119.5
C15 C16 H16A 119.5
C16 C17 C12 121.6(9)
C16 C17 H17A 119.2
C12 C17 H17A 119.2

loop_
_geom_bond_atom_site_label_1
_geom_bond_atom_site_label_2
_geom_bond_distance
N C8 1.358(11)
N C1 1.422(10)
N C11 1.491(10)
Br1 C4 1.896(8)
O1 C10 1.180(11)
C1 C2 1.341(11)
C1 C6 1.390(11)
Br2 C9 1.828(9)
O2 C8 1.202(10)
C2 C3 1.414(12)
C2 H2A 0.9300
C3 C4 1.351(12)
C3 H3A 0.9300
C4 C5 1.391(11)
C5 C6 1.374(11)
C5 H5A 0.9300
C6 C7 1.467(11)
C7 C9 1.336(11)
C7 C8 1.557(11)
C9 C10 1.516(13)
C10 H10A 0.9300
C11 C12 1.483(12)
C11 H11A 0.9700
C11 H11B 0.9700
C12 C13 1.316(12)
C12 C17 1.428(12)
C13 C14 1.367(12)
C13 H13A 0.9300
C14 C15 1.411(13)
C14 H14A 0.9300
C15 C16 1.341(13)
C15 H15A 0.9300
C16 C17 1.331(13)
C16 H16A 0.9300
C17 H17A 0.9300

loop_
_geom_torsion_atom_site_label_1
_geom_torsion_atom_site_label_2
_geom_torsion_atom_site_label_3
_geom_torsion_atom_site_label_4
_geom_torsion
C8 N C1 C2 178.4(9)
C11 N C1 C2 -7.5(15)
C8 N C1 C6 0.8(11)
C11 N C1 C6 175.0(8)
C6 C1 C2 C3 -0.9(14)
N C1 C2 C3 -178.1(9)
C1 C2 C3 C4 2.8(14)
C2 C3 C4 C5 -2.4(15)
C2 C3 C4 Br1 176.7(7)
C3 C4 C5 C6 0.1(14)
Br1 C4 C5 C6 -179.0(7)
C4 C5 C6 C1 1.7(13)
C4 C5 C6 C7 -179.8(9)
C2 C1 C6 C5 -1.3(14)
N C1 C6 C5 176.3(8)
C2 C1 C6 C7 179.9(9)
N C1 C6 C7 -2.5(10)
C5 C6 C7 C9 6.8(18)
C1 C6 C7 C9 -174.7(10)
C5 C6 C7 C8 -175.6(10)
C1 C6 C7 C8 3.0(9)
C1 N C8 O2 179.1(10)
C11 N C8 O2 4.9(16)
C1 N C8 C7 1.1(10)
C11 N C8 C7 -173.2(8)
C9 C7 C8 O2 -2.5(16)
C6 C7 C8 O2 179.5(10)
C9 C7 C8 N 175.5(9)
C6 C7 C8 N -2.5(10)
C6 C7 C9 C10 170.7(9)
C8 C7 C9 C10 -6.6(15)
C6 C7 C9 Br2 -5.6(15)
C8 C7 C9 Br2 177.1(7)
C7 C9 C10 O1 177.5(10)
Br2 C9 C10 O1 -5.9(13)
C8 N C11 C12 95.1(11)
C1 N C11 C12 -78.4(11)
N C11 C12 C13 -64.9(11)
N C11 C12 C17 119.1(8)
C17 C12 C13 C14 -0.5(14)
C11 C12 C13 C14 -176.7(8)
C12 C13 C14 C15 -1.7(15)
C13 C14 C15 C16 3.3(14)
C14 C15 C16 C17 -2.6(15)
C15 C16 C17 C12 0.3(14)
C13 C12 C17 C16 1.3(13)
C11 C12 C17 C16 177.5(8)
